data_2234670
loop_
_publ_author_name
'Klahn, Marcus'
'Spannenberg, Anke'
'Rosenthal, Uwe'

_publ_section_title
;
 Tri-<i>tert</i>-butylphosphonium hydroxytris(pentafluorophenyl)borate
;
_journal_coeditor_code HG5215
_journal_issue 5
_journal_name_full 'Acta Crystallographica Section E'
_journal_page_first o1549
_journal_paper_doi 10.1107/S1600536812018144
_journal_volume 68
_journal_year 2012
_chemical_formula_iupac 'C12 H28 P +, C18 H B F15 O -'
_chemical_formula_moiety 'C12 H28 P +, C18 H B F15 O -'
_chemical_formula_sum 'C30 H29 B F15 O P'
_chemical_formula_weight 732.31
_chemical_name_systematic
;
Tri-<i>tert</i>-butylphosphonium hydroxytris(pentafluorophenyl)borate
;
_space_group_IT_number 2
_space_group_name_Hall '-P 1'
_symmetry_cell_setting triclinic
_symmetry_space_group_name_Hall '-P 1'
_symmetry_space_group_name_H-M 'P -1'
_atom_sites_solution_hydrogens geom
_atom_sites_solution_primary direct
_atom_sites_solution_secondary difmap
_audit_creation_method SHELXL-97
_cell_angle_alpha 112.31(3)
_cell_angle_beta 94.51(3)
_cell_angle_gamma 108.93(3)
_cell_formula_units_Z 2
_cell_length_a 9.798(2)
_cell_length_b 12.042(2)
_cell_length_c 15.389(3)
_cell_measurement_reflns_used 5729
_cell_measurement_temperature 200(2)
_cell_measurement_theta_max 27.2
_cell_measurement_theta_min 1.49
_cell_volume 1546.1(8)
_computing_cell_refinement 'X-AREA (Stoe & Cie, 2005)'
_computing_data_collection 'X-AREA (Stoe & Cie, 2005)'
_computing_data_reduction 'X-RED32 (Stoe & Cie, 2005)'
_computing_molecular_graphics 'XP in SHELXTL (Sheldrick, 2008)'
_computing_publication_material 'SHELXTL (Sheldrick, 2008)'
_computing_structure_refinement 'SHELXL97 (Sheldrick, 2008)'
_computing_structure_solution 'SHELXS97 (Sheldrick, 2008)'
_diffrn_ambient_temperature 200(2)
_diffrn_measured_fraction_theta_full 0.998
_diffrn_measured_fraction_theta_max 0.998
_diffrn_measurement_device_type 'Stoe IPDS II'
_diffrn_measurement_method \w
_diffrn_radiation_monochromator graphite
_diffrn_radiation_source 'fine-focus sealed tube'
_diffrn_radiation_type MoK\a
_diffrn_radiation_wavelength 0.71073
_diffrn_reflns_av_R_equivalents 0.0312
_diffrn_reflns_av_sigmaI/netI 0.0430
_diffrn_reflns_limit_h_max 12
_diffrn_reflns_limit_h_min -12
_diffrn_reflns_limit_k_max 15
_diffrn_reflns_limit_k_min -15
_diffrn_reflns_limit_l_max 19
_diffrn_reflns_limit_l_min -19
_diffrn_reflns_number 24084
_diffrn_reflns_theta_full 26.72
_diffrn_reflns_theta_max 26.72
_diffrn_reflns_theta_min 1.47
_exptl_absorpt_coefficient_mu 0.205
_exptl_absorpt_correction_type none
_exptl_crystal_colour colourless
_exptl_crystal_density_diffrn 1.573
_exptl_crystal_density_method 'not measured'
_exptl_crystal_description prism
_exptl_crystal_F_000 744
_exptl_crystal_size_max 0.30
_exptl_crystal_size_mid 0.23
_exptl_crystal_size_min 0.15
_refine_diff_density_max 0.199
_refine_diff_density_min -0.244
_refine_ls_extinction_method none
_refine_ls_goodness_of_fit_ref 0.839
_refine_ls_hydrogen_treatment mixed
_refine_ls_matrix_type full
_refine_ls_number_parameters 450
_refine_ls_number_reflns 6557
_refine_ls_number_restraints 0
_refine_ls_restrained_S_all 0.839
_refine_ls_R_factor_all 0.0522
_refine_ls_R_factor_gt 0.0300
_refine_ls_shift/su_max 0.001
_refine_ls_shift/su_mean 0.000
_refine_ls_structure_factor_coef Fsqd
_refine_ls_weighting_details 'calc w=1/[\s^2^(Fo^2^)+(0.0383P)^2^] where P=(Fo^2^+2Fc^2^)/3'
_refine_ls_weighting_scheme calc
_refine_ls_wR_factor_gt 0.0660
_refine_ls_wR_factor_ref 0.0694
_reflns_number_gt 4256
_reflns_number_total 6557
_reflns_threshold_expression I>2sigma(I)
_cod_data_source_file hg5215.cif
_cod_data_source_block I
_cod_original_cell_volume 1546.2(8)
_cod_database_code 2234670
_cod_database_fobs_code 2234670

loop_
_symmetry_equiv_pos_as_xyz
'x, y, z'
'-x, -y, -z'

loop_
_atom_site_type_symbol
_atom_site_label
_atom_site_fract_x
_atom_site_fract_y
_atom_site_fract_z
_atom_site_U_iso_or_equiv
_atom_site_adp_type
_atom_site_calc_flag
_atom_site_refinement_flags
_atom_site_occupancy
_atom_site_symmetry_multiplicity
C C1 0.23991(17) 0.30327(14) 0.67250(11) 0.0311(3) Uani d . 1 1
C C2 0.33984(17) 0.36491(15) 0.63024(11) 0.0341(3) Uani d . 1 1
C C3 0.37910(19) 0.30153(17) 0.54731(12) 0.0391(4) Uani d . 1 1
C C4 0.3198(2) 0.16833(17) 0.50170(11) 0.0421(4) Uani d . 1 1
C C5 0.22222(19) 0.10115(15) 0.54084(12) 0.0404(4) Uani d . 1 1
C C6 0.18568(18) 0.16856(15) 0.62327(11) 0.0348(4) Uani d . 1 1
C C7 -0.00162(17) 0.30725(14) 0.73956(10) 0.0311(3) Uani d . 1 1
C C8 -0.08453(17) 0.32198(14) 0.67075(11) 0.0327(3) Uani d . 1 1
C C9 -0.23652(18) 0.26740(15) 0.64192(11) 0.0366(4) Uani d . 1 1
C C10 -0.31631(18) 0.19121(16) 0.68202(12) 0.0390(4) Uani d . 1 1
C C11 -0.24162(19) 0.17148(16) 0.74982(12) 0.0397(4) Uani d . 1 1
C C12 -0.08921(18) 0.22759(15) 0.77625(11) 0.0362(4) Uani d . 1 1
C C13 0.25420(17) 0.37488(14) 0.86700(11) 0.0320(3) Uani d . 1 1
C C14 0.22187(18) 0.44094(15) 0.95346(11) 0.0365(4) Uani d . 1 1
C C15 0.2796(2) 0.45011(17) 1.04117(12) 0.0443(4) Uani d . 1 1
C C16 0.37549(19) 0.39040(18) 1.04639(12) 0.0453(4) Uani d . 1 1
C C17 0.41270(18) 0.32459(16) 0.96440(13) 0.0420(4) Uani d . 1 1
C C18 0.35269(18) 0.31783(15) 0.87707(11) 0.0361(4) Uani d . 1 1
C C19 0.8368(2) 0.14093(16) 0.09712(12) 0.0437(4) Uani d . 1 1
C C20 0.9725(2) 0.1684(2) 0.05404(14) 0.0576(5) Uani d . 1 1
H H20A 1.0453 0.1429 0.0805 0.086 Uiso calc R 1 1
H H20B 1.0168 0.2614 0.0703 0.086 Uiso calc R 1 1
H H20C 0.9424 0.1185 -0.0163 0.086 Uiso calc R 1 1
C C21 0.7709(3) -0.00456(17) 0.07480(16) 0.0636(6) Uani d . 1 1
H H21A 0.7464 -0.0570 0.0048 0.095 Uiso calc R 1 1
H H21B 0.6809 -0.0233 0.0994 0.095 Uiso calc R 1 1
H H21C 0.8436 -0.0258 0.1060 0.095 Uiso calc R 1 1
C C22 0.7245(2) 0.1750(2) 0.04734(13) 0.0587(5) Uani d . 1 1
H H22A 0.7639 0.2688 0.0660 0.088 Uiso calc R 1 1
H H22B 0.6308 0.1499 0.0672 0.088 Uiso calc R 1 1
H H22C 0.7072 0.1280 -0.0228 0.088 Uiso calc R 1 1
C C23 0.7343(2) 0.20913(17) 0.29229(14) 0.0449(4) Uani d . 1 1
C C24 0.7288(3) 0.0981(2) 0.32003(18) 0.0687(6) Uani d . 1 1
H H24A 0.6500 0.0829 0.3546 0.103 Uiso calc R 1 1
H H24B 0.8243 0.1218 0.3617 0.103 Uiso calc R 1 1
H H24C 0.7087 0.0187 0.2615 0.103 Uiso calc R 1 1
C C25 0.5834(2) 0.1725(2) 0.22956(17) 0.0599(5) Uani d . 1 1
H H25A 0.5591 0.0906 0.1724 0.090 Uiso calc R 1 1
H H25B 0.5872 0.2413 0.2094 0.090 Uiso calc R 1 1
H H25C 0.5072 0.1622 0.2667 0.090 Uiso calc R 1 1
C C26 0.7618(2) 0.33412(19) 0.38274(14) 0.0550(5) Uani d . 1 1
H H26A 0.6741 0.3231 0.4102 0.082 Uiso calc R 1 1
H H26B 0.7811 0.4070 0.3651 0.082 Uiso calc R 1 1
H H26C 0.8476 0.3519 0.4305 0.082 Uiso calc R 1 1
C C27 1.0711(2) 0.27172(17) 0.29329(13) 0.0446(4) Uani d . 1 1
C C28 1.0933(3) 0.3432(2) 0.40278(14) 0.0666(6) Uani d . 1 1
H H28A 1.1960 0.3669 0.4344 0.100 Uiso calc R 1 1
H H28B 1.0257 0.2863 0.4258 0.100 Uiso calc R 1 1
H H28C 1.0726 0.4220 0.4182 0.100 Uiso calc R 1 1
C C29 1.1911(2) 0.3614(2) 0.26475(16) 0.0611(5) Uani d . 1 1
H H29A 1.1724 0.4403 0.2759 0.092 Uiso calc R 1 1
H H29B 1.1889 0.3162 0.1963 0.092 Uiso calc R 1 1
H H29C 1.2887 0.3850 0.3038 0.092 Uiso calc R 1 1
C C30 1.0909(2) 0.1425(2) 0.26836(17) 0.0614(5) Uani d . 1 1
H H30A 1.0789 0.0978 0.1985 0.092 Uiso calc R 1 1
H H30B 1.0161 0.0876 0.2892 0.092 Uiso calc R 1 1
H H30C 1.1901 0.1597 0.3015 0.092 Uiso calc R 1 1
F F1 0.40912(11) 0.49630(8) 0.67088(7) 0.0447(2) Uani d . 1 1
F F2 0.47413(12) 0.36859(11) 0.50949(8) 0.0551(3) Uani d . 1 1
F F3 0.35817(14) 0.10532(11) 0.42120(7) 0.0622(3) Uani d . 1 1
F F4 0.16501(13) -0.02981(9) 0.49855(7) 0.0580(3) Uani d . 1 1
F F5 0.09291(11) 0.09601(8) 0.65966(7) 0.0454(2) Uani d . 1 1
F F6 -0.01457(10) 0.39236(9) 0.62464(7) 0.0459(2) Uani d . 1 1
F F7 -0.30771(11) 0.28541(11) 0.57324(8) 0.0575(3) Uani d . 1 1
F F8 -0.46452(11) 0.13439(11) 0.65281(8) 0.0570(3) Uani d . 1 1
F F9 -0.31768(12) 0.09451(11) 0.78874(8) 0.0612(3) Uani d . 1 1
F F10 -0.02586(11) 0.19765(10) 0.84141(7) 0.0538(3) Uani d . 1 1
F F11 0.12531(11) 0.49906(10) 0.95367(7) 0.0494(3) Uani d . 1 1
F F12 0.24301(13) 0.51617(12) 1.12182(7) 0.0662(3) Uani d . 1 1
F F13 0.43409(12) 0.39742(12) 1.13126(8) 0.0681(3) Uani d . 1 1
F F14 0.51001(12) 0.26803(10) 0.96855(8) 0.0599(3) Uani d . 1 1
F F15 0.39801(12) 0.25147(10) 0.80060(7) 0.0517(3) Uani d . 1 1
B B1 0.1813(2) 0.37833(16) 0.76764(12) 0.0312(4) Uani d . 1 1
O O1 0.21571(15) 0.51498(10) 0.78731(8) 0.0353(3) Uani d . 1 1
P P1 0.88590(5) 0.24737(4) 0.22942(3) 0.03315(10) Uani d . 1 1
H H1 0.304(3) 0.549(2) 0.7996(15) 0.067(8) Uiso d . 1 1
H H2 0.9035(16) 0.3605(13) 0.2343(10) 0.027(4) Uiso d . 1 1

loop_
_atom_site_aniso_label
_atom_site_aniso_U_11
_atom_site_aniso_U_22
_atom_site_aniso_U_33
_atom_site_aniso_U_12
_atom_site_aniso_U_13
_atom_site_aniso_U_23
C1 0.0295(8) 0.0347(8) 0.0334(8) 0.0150(7) 0.0059(7) 0.0172(7)
C2 0.0318(9) 0.0358(8) 0.0390(8) 0.0150(7) 0.0073(7) 0.0189(7)
C3 0.0397(10) 0.0534(10) 0.0409(9) 0.0263(8) 0.0163(8) 0.0289(8)
C4 0.0503(11) 0.0557(11) 0.0319(8) 0.0342(9) 0.0142(8) 0.0182(8)
C5 0.0458(10) 0.0352(9) 0.0377(9) 0.0213(8) 0.0025(8) 0.0097(7)
C6 0.0345(9) 0.0348(8) 0.0398(9) 0.0145(7) 0.0082(7) 0.0198(7)
C7 0.0332(9) 0.0307(8) 0.0319(8) 0.0134(7) 0.0091(7) 0.0148(7)
C8 0.0334(9) 0.0343(8) 0.0352(8) 0.0134(7) 0.0114(7) 0.0187(7)
C9 0.0335(9) 0.0427(9) 0.0374(9) 0.0178(8) 0.0062(7) 0.0187(7)
C10 0.0257(9) 0.0424(9) 0.0425(9) 0.0095(7) 0.0073(7) 0.0146(8)
C11 0.0378(10) 0.0387(9) 0.0397(9) 0.0057(8) 0.0136(8) 0.0203(7)
C12 0.0370(9) 0.0382(8) 0.0350(8) 0.0116(7) 0.0050(7) 0.0204(7)
C13 0.0283(8) 0.0294(8) 0.0370(8) 0.0079(7) 0.0060(7) 0.0159(7)
C14 0.0313(9) 0.0385(9) 0.0396(9) 0.0100(7) 0.0082(7) 0.0194(7)
C15 0.0406(10) 0.0492(10) 0.0348(9) 0.0055(8) 0.0103(8) 0.0192(8)
C16 0.0354(10) 0.0546(10) 0.0408(10) 0.0007(8) -0.0006(8) 0.0310(9)
C17 0.0294(9) 0.0408(9) 0.0577(11) 0.0063(8) -0.0014(8) 0.0312(9)
C18 0.0350(9) 0.0321(8) 0.0403(9) 0.0117(7) 0.0049(7) 0.0164(7)
C19 0.0522(11) 0.0369(9) 0.0435(9) 0.0211(8) 0.0118(8) 0.0153(8)
C20 0.0748(15) 0.0619(12) 0.0485(11) 0.0353(11) 0.0290(10) 0.0258(10)
C21 0.0714(15) 0.0362(10) 0.0717(14) 0.0204(10) 0.0136(11) 0.0124(10)
C22 0.0717(14) 0.0570(12) 0.0429(10) 0.0320(11) 0.0009(10) 0.0133(9)
C23 0.0444(10) 0.0458(10) 0.0623(11) 0.0212(8) 0.0261(9) 0.0354(9)
C24 0.0778(16) 0.0680(13) 0.1029(17) 0.0370(12) 0.0521(14) 0.0663(13)
C25 0.0424(12) 0.0564(12) 0.0889(15) 0.0177(10) 0.0245(11) 0.0386(11)
C26 0.0655(13) 0.0676(12) 0.0562(11) 0.0395(11) 0.0346(10) 0.0355(10)
C27 0.0419(10) 0.0530(10) 0.0504(10) 0.0231(9) 0.0111(8) 0.0296(9)
C28 0.0649(14) 0.0878(16) 0.0520(12) 0.0383(13) 0.0014(10) 0.0298(11)
C29 0.0392(11) 0.0630(13) 0.0807(14) 0.0134(10) 0.0118(10) 0.0362(12)
C30 0.0594(13) 0.0714(13) 0.0835(15) 0.0420(11) 0.0229(11) 0.0483(12)
F1 0.0430(6) 0.0367(5) 0.0561(6) 0.0122(4) 0.0195(5) 0.0226(5)
F2 0.0597(7) 0.0738(7) 0.0633(6) 0.0378(6) 0.0376(6) 0.0465(6)
F3 0.0838(8) 0.0728(7) 0.0429(6) 0.0491(7) 0.0274(6) 0.0195(5)
F4 0.0728(8) 0.0373(5) 0.0535(6) 0.0250(5) 0.0081(5) 0.0069(5)
F5 0.0507(6) 0.0336(5) 0.0567(6) 0.0164(5) 0.0192(5) 0.0227(5)
F6 0.0402(6) 0.0579(6) 0.0502(6) 0.0138(5) 0.0100(4) 0.0383(5)
F7 0.0407(6) 0.0777(7) 0.0643(7) 0.0211(6) 0.0008(5) 0.0443(6)
F8 0.0284(6) 0.0688(7) 0.0674(7) 0.0095(5) 0.0086(5) 0.0309(6)
F9 0.0486(7) 0.0672(7) 0.0612(7) -0.0018(5) 0.0127(5) 0.0409(6)
F10 0.0472(6) 0.0596(6) 0.0576(6) 0.0051(5) -0.0003(5) 0.0433(5)
F11 0.0513(6) 0.0613(6) 0.0453(5) 0.0316(5) 0.0204(5) 0.0227(5)
F12 0.0705(8) 0.0830(8) 0.0378(6) 0.0220(7) 0.0194(5) 0.0233(6)
F13 0.0519(7) 0.1004(9) 0.0526(6) 0.0096(6) -0.0018(5) 0.0525(7)
F14 0.0465(6) 0.0617(7) 0.0822(8) 0.0207(5) -0.0019(6) 0.0451(6)
F15 0.0572(7) 0.0556(6) 0.0500(6) 0.0372(5) 0.0086(5) 0.0184(5)
B1 0.0332(10) 0.0296(9) 0.0341(9) 0.0124(8) 0.0079(8) 0.0168(7)
O1 0.0356(7) 0.0298(6) 0.0430(6) 0.0130(5) 0.0090(5) 0.0179(5)
P1 0.0358(2) 0.0319(2) 0.0392(2) 0.01505(18) 0.01272(18) 0.02023(18)

loop_
_atom_type_symbol
_atom_type_description
_atom_type_scat_dispersion_real
_atom_type_scat_dispersion_imag
_atom_type_scat_source
C C 0.0033 0.0016 'International Tables Vol C Tables 4.2.6.8 and 6.1.1.4'
H H 0.0000 0.0000 'International Tables Vol C Tables 4.2.6.8 and 6.1.1.4'
B B 0.0013 0.0007 'International Tables Vol C Tables 4.2.6.8 and 6.1.1.4'
O O 0.0106 0.0060 'International Tables Vol C Tables 4.2.6.8 and 6.1.1.4'
F F 0.0171 0.0103 'International Tables Vol C Tables 4.2.6.8 and 6.1.1.4'
P P 0.1023 0.0942 'International Tables Vol C Tables 4.2.6.8 and 6.1.1.4'

loop_
_geom_angle_atom_site_label_1
_geom_angle_atom_site_label_2
_geom_angle_atom_site_label_3
_geom_angle
C2 C1 C6 112.68(14)
C2 C1 B1 125.07(13)
C6 C1 B1 122.16(14)
F1 C2 C3 114.64(14)
F1 C2 C1 120.90(14)
C3 C2 C1 124.45(15)
F2 C3 C4 119.39(15)
F2 C3 C2 120.84(15)
C4 C3 C2 119.77(15)
F3 C4 C3 120.34(16)
F3 C4 C5 120.90(16)
C3 C4 C5 118.75(15)
F4 C5 C6 120.76(16)
F4 C5 C4 119.86(15)
C6 C5 C4 119.38(15)
F5 C6 C5 116.17(14)
F5 C6 C1 118.86(14)
C5 C6 C1 124.94(15)
C8 C7 C12 112.44(14)
C8 C7 B1 120.11(13)
C12 C7 B1 127.43(13)
F6 C8 C9 115.40(13)
F6 C8 C7 119.61(14)
C9 C8 C7 124.97(14)
F7 C9 C10 119.58(15)
F7 C9 C8 120.82(14)
C10 C9 C8 119.58(14)
F8 C10 C11 121.04(15)
F8 C10 C9 120.31(15)
C11 C10 C9 118.63(15)
F9 C11 C10 119.66(15)
F9 C11 C12 120.45(15)
C10 C11 C12 119.86(14)
F10 C12 C11 115.05(14)
F10 C12 C7 120.43(14)
C11 C12 C7 124.51(14)
C18 C13 C14 113.37(14)
C18 C13 B1 127.75(14)
C14 C13 B1 118.80(13)
F11 C14 C15 115.91(15)
F11 C14 C13 119.51(14)
C15 C14 C13 124.57(16)
F12 C15 C16 119.63(15)
F12 C15 C14 121.01(17)
C16 C15 C14 119.36(17)
F13 C16 C17 119.98(17)
F13 C16 C15 120.87(18)
C17 C16 C15 119.15(15)
F14 C17 C16 119.98(15)
F14 C17 C18 120.08(17)
C16 C17 C18 119.93(15)
F15 C18 C13 121.25(14)
F15 C18 C17 115.12(14)
C13 C18 C17 123.63(16)
C20 C19 C22 106.21(15)
C20 C19 C21 109.34(16)
C22 C19 C21 109.95(16)
C20 C19 P1 110.77(13)
C22 C19 P1 108.44(12)
C21 C19 P1 111.96(13)
C19 C20 H20A 109.5
C19 C20 H20B 109.5
H20A C20 H20B 109.5
C19 C20 H20C 109.5
H20A C20 H20C 109.5
H20B C20 H20C 109.5
C19 C21 H21A 109.5
C19 C21 H21B 109.5
H21A C21 H21B 109.5
C19 C21 H21C 109.5
H21A C21 H21C 109.5
H21B C21 H21C 109.5
C19 C22 H22A 109.5
C19 C22 H22B 109.5
H22A C22 H22B 109.5
C19 C22 H22C 109.5
H22A C22 H22C 109.5
H22B C22 H22C 109.5
C25 C23 C26 106.75(16)
C25 C23 C24 108.96(16)
C26 C23 C24 110.57(16)
C25 C23 P1 111.06(13)
C26 C23 P1 107.30(13)
C24 C23 P1 112.07(13)
C23 C24 H24A 109.5
C23 C24 H24B 109.5
H24A C24 H24B 109.5
C23 C24 H24C 109.5
H24A C24 H24C 109.5
H24B C24 H24C 109.5
C23 C25 H25A 109.5
C23 C25 H25B 109.5
H25A C25 H25B 109.5
C23 C25 H25C 109.5
H25A C25 H25C 109.5
H25B C25 H25C 109.5
C23 C26 H26A 109.5
C23 C26 H26B 109.5
H26A C26 H26B 109.5
C23 C26 H26C 109.5
H26A C26 H26C 109.5
H26B C26 H26C 109.5
C28 C27 C30 109.52(16)
C28 C27 C29 106.15(17)
C30 C27 C29 110.30(16)
C28 C27 P1 110.65(14)
C30 C27 P1 112.04(14)
C29 C27 P1 108.01(12)
C27 C28 H28A 109.5
C27 C28 H28B 109.5
H28A C28 H28B 109.5
C27 C28 H28C 109.5
H28A C28 H28C 109.5
H28B C28 H28C 109.5
C27 C29 H29A 109.5
C27 C29 H29B 109.5
H29A C29 H29B 109.5
C27 C29 H29C 109.5
H29A C29 H29C 109.5
H29B C29 H29C 109.5
C27 C30 H30A 109.5
C27 C30 H30B 109.5
H30A C30 H30B 109.5
C27 C30 H30C 109.5
H30A C30 H30C 109.5
H30B C30 H30C 109.5
O1 B1 C7 106.05(13)
O1 B1 C13 107.91(13)
C7 B1 C13 111.45(13)
O1 B1 C1 111.68(13)
C7 B1 C1 106.95(13)
C13 B1 C1 112.63(12)
B1 O1 H1 106.0(16)
C23 P1 C19 114.47(9)
C23 P1 C27 114.13(8)
C19 P1 C27 113.94(9)
C23 P1 H2 105.0(6)
C19 P1 H2 103.9(6)
C27 P1 H2 103.7(6)

loop_
_geom_bond_atom_site_label_1
_geom_bond_atom_site_label_2
_geom_bond_distance
C1 C2 1.388(2)
C1 C6 1.390(2)
C1 B1 1.660(2)
C2 F1 1.3567(18)
C2 C3 1.374(2)
C3 F2 1.3461(19)
C3 C4 1.371(2)
C4 F3 1.3405(19)
C4 C5 1.375(2)
C5 F4 1.3471(19)
C5 C6 1.369(2)
C6 F5 1.3562(18)
C7 C8 1.383(2)
C7 C12 1.389(2)
C7 B1 1.653(2)
C8 F6 1.3593(17)
C8 C9 1.373(2)
C9 F7 1.3442(18)
C9 C10 1.369(2)
C10 F8 1.3410(19)
C10 C11 1.364(2)
C11 F9 1.3478(18)
C11 C12 1.376(2)
C12 F10 1.3574(17)
C13 C18 1.384(2)
C13 C14 1.389(2)
C13 B1 1.657(2)
C14 F11 1.3466(19)
C14 C15 1.371(2)
C15 F12 1.345(2)
C15 C16 1.369(3)
C16 F13 1.3451(18)
C16 C17 1.362(3)
C17 F14 1.3497(19)
C17 C18 1.386(2)
C18 F15 1.3489(19)
C19 C20 1.528(3)
C19 C22 1.538(2)
C19 C21 1.542(2)
C19 P1 1.8667(19)
C20 H20A 0.9800
C20 H20B 0.9800
C20 H20C 0.9800
C21 H21A 0.9800
C21 H21B 0.9800
C21 H21C 0.9800
C22 H22A 0.9800
C22 H22B 0.9800
C22 H22C 0.9800
C23 C25 1.531(3)
C23 C26 1.537(3)
C23 C24 1.538(2)
C23 P1 1.8639(18)
C24 H24A 0.9800
C24 H24B 0.9800
C24 H24C 0.9800
C25 H25A 0.9800
C25 H25B 0.9800
C25 H25C 0.9800
C26 H26A 0.9800
C26 H26B 0.9800
C26 H26C 0.9800
C27 C28 1.532(3)
C27 C30 1.536(2)
C27 C29 1.536(3)
C27 P1 1.8710(19)
C28 H28A 0.9800
C28 H28B 0.9800
C28 H28C 0.9800
C29 H29A 0.9800
C29 H29B 0.9800
C29 H29C 0.9800
C30 H30A 0.9800
C30 H30B 0.9800
C30 H30C 0.9800
B1 O1 1.469(2)
O1 H1 0.79(2)
P1 H2 1.288(14)

loop_
_geom_hbond_atom_site_label_D
_geom_hbond_atom_site_label_H
_geom_hbond_atom_site_label_A
_geom_hbond_site_symmetry_A
_geom_hbond_distance_DH
_geom_hbond_distance_HA
_geom_hbond_distance_DA
_geom_hbond_angle_DHA
P1 H2 O1 2_666 1.288(14) 2.276(14) 3.4080(13) 144.6(9)
